data_4502457
loop_
_publ_author_name
'Takata, Noriyuki'
'Takano, Ryusuke'
'Uekusa, Hidehiro'
'Hayashi, Yoshiki'
'Terada, Katsuhide'

_publ_section_title
;
 A Spironolactone&#x2212;Saccharin 1:1 Cocrystal Hemihydrate
;
_journal_issue 5
_journal_name_full 'Crystal Growth &amp; Design'
_journal_page_first 2116
_journal_paper_doi 10.1021/cg901242q
_journal_volume 10
_journal_year 2010
_chemical_formula_moiety 'C24 H32 O4 S, 0.33(H2 O)'
_chemical_formula_sum 'C24 H32.67 O4.33 S'
_chemical_formula_weight 422.53
_chemical_name_common 'spironolactone saccharin 1/3 hydrate'
_chemical_name_systematic
;
7a-Acetylthio-3-oxo-17a-pregn-4-ene-21,17- carbolactone
;
_space_group_IT_number 19
_symmetry_cell_setting orthorhombic
_symmetry_Int_Tables_number 19
_symmetry_space_group_name_Hall 'P 2ac 2ab'
_symmetry_space_group_name_H-M 'P 21 21 21'
_audit_creation_method 'by CrystalStructure 3.8'
_cell_angle_alpha 90.0000
_cell_angle_beta 90.0000
_cell_angle_gamma 90.0000
_cell_formula_units_Z 12
_cell_length_a 14.0133(3)
_cell_length_b 15.6692(3)
_cell_length_c 30.9146(6)
_cell_measurement_reflns_used 36803
_cell_measurement_temperature 223.2
_cell_measurement_theta_max 68.2
_cell_measurement_theta_min 3.2
_cell_volume 6788.1(2)
_computing_cell_refinement PROCESS-AUTO
_computing_data_collection PROCESS-AUTO
_computing_data_reduction CrystalStructure
_computing_publication_material 'CrystalStructure 3.8'
_computing_structure_refinement SHELXL
_computing_structure_solution SIR2004
_diffrn_detector_area_resol_mean 10.00
_diffrn_measured_fraction_theta_full 0.988
_diffrn_measured_fraction_theta_max 0.988
_diffrn_measurement_device_type 'Rigaku RAXIS-RAPID'
_diffrn_measurement_method \w
_diffrn_radiation_type 'Cu K\a'
_diffrn_radiation_wavelength 1.54187
_diffrn_reflns_av_R_equivalents 0.088
_diffrn_reflns_limit_h_max 15
_diffrn_reflns_limit_h_min -16
_diffrn_reflns_limit_k_max 18
_diffrn_reflns_limit_k_min -18
_diffrn_reflns_limit_l_max 37
_diffrn_reflns_limit_l_min -36
_diffrn_reflns_number 71139
_diffrn_reflns_theta_full 68.24
_diffrn_reflns_theta_max 68.24
_exptl_absorpt_coefficient_mu 1.497
_exptl_absorpt_correction_T_max 0.900
_exptl_absorpt_correction_T_min 0.749
_exptl_absorpt_correction_type multi-scan
_exptl_absorpt_process_details
;
    Higashi, T. (1995). Program for Absorption Correction.
    Rigaku Corporation, Tokyo, Japan.
;
_exptl_crystal_colour colorless
_exptl_crystal_density_diffrn 1.240
_exptl_crystal_density_method 'not measured'
_exptl_crystal_description prism
_exptl_crystal_F_000 2727.72
_exptl_crystal_size_max 0.20
_exptl_crystal_size_mid 0.18
_exptl_crystal_size_min 0.07
_refine_diff_density_max 0.46
_refine_diff_density_min -0.35
_refine_ls_abs_structure_details 'Flack, H. D. (1983), Acta Cryst. A39, 876-881.  5502 Friedel Pairs'
_refine_ls_abs_structure_Flack 0.03(2)
_refine_ls_extinction_coef 0.00099(5)
_refine_ls_extinction_method SHELXL
_refine_ls_goodness_of_fit_ref 1.015
_refine_ls_hydrogen_treatment refall
_refine_ls_number_parameters 795
_refine_ls_number_reflns 12255
_refine_ls_R_factor_gt 0.0736
_refine_ls_shift/su_max 0.0000
_refine_ls_structure_factor_coef Fsqd
_refine_ls_weighting_details 'w = 1/[\s^2^(Fo^2^)+(0.0200P)^2^+10.0000P] where P=(Fo^2^+2Fc^2^)/3'
_refine_ls_weighting_scheme calc
_refine_ls_wR_factor_ref 0.1712
_reflns_number_gt 7500
_reflns_number_total 12255
_reflns_threshold_expression F^2^>2.0\s(F^2^)
_cod_data_source_file cg901242q_si_003.cif
_cod_data_source_block SPI_hydrate
_cod_original_formula_sum 'C24 H32.67 O4.33 S '
_cod_database_code 4502457

loop_
_symmetry_equiv_pos_site_id
_symmetry_equiv_pos_as_xyz
1 +X,+Y,+Z
2 1/2+X,1/2-Y,-Z
3 -X,1/2+Y,1/2-Z
4 1/2-X,-Y,1/2+Z

loop_
_atom_site_label
_atom_site_type_symbol
_atom_site_fract_x
_atom_site_fract_y
_atom_site_fract_z
_atom_site_U_iso_or_equiv
_atom_site_adp_type
_atom_site_occupancy
_atom_site_symmetry_multiplicity
_atom_site_calc_flag
_atom_site_refinement_flags
S(1) S 0.34142(12) 0.57919(13) 0.08468(5) 0.0803(5) Uani 1.00 1 d .
S(2) S 0.73689(12) 0.39397(10) 0.26510(5) 0.0656(4) Uani 1.00 1 d .
S(3) S 1.13713(11) 0.10154(10) 0.14257(5) 0.0640(3) Uani 1.00 1 d .
O(1) O 0.6554(4) 1.0500(3) 0.0746(2) 0.118(2) Uani 1.00 1 d .
O(2) O 0.5614(3) 0.9513(3) 0.04521(16) 0.0955(15) Uani 1.00 1 d .
O(3) O 0.1887(3) 0.6741(4) 0.09372(17) 0.1122(19) Uani 1.00 1 d .
O(4) O 0.4899(5) 0.2772(3) 0.02986(19) 0.123(2) Uani 1.00 1 d .
O(5) O 0.7946(3) 0.8186(3) 0.09372(14) 0.0924(15) Uani 1.00 1 d .
O(6) O 0.7223(2) 0.7467(2) 0.14577(13) 0.0661(10) Uani 1.00 1 d .
O(7) O 0.6858(4) 0.4171(4) 0.34490(16) 0.141(2) Uani 1.00 1 d .
O(8) O 0.5773(4) 0.0798(3) 0.20544(19) 0.1070(18) Uani 1.00 1 d .
O(9) O 0.8052(3) 0.5167(2) 0.03962(13) 0.0776(12) Uani 1.00 1 d .
O(10) O 0.9136(2) 0.4701(2) 0.08689(12) 0.0624(10) Uani 1.00 1 d .
O(11) O 1.2791(3) 0.2087(2) 0.15336(15) 0.0798(12) Uani 1.00 1 d .
O(12) O 0.9238(3) -0.1714(2) 0.22456(18) 0.1012(16) Uani 1.00 1 d .
O(13) O 0.1810(4) 0.2944(4) -0.0301(2) 0.140(2) Uani 1.00 1 d .
C(1) C 0.5863(5) 0.4732(5) -0.0026(2) 0.094(2) Uani 1.00 1 d .
C(2) C 0.5738(6) 0.3798(5) -0.0115(2) 0.100(2) Uani 1.00 1 d .
C(3) C 0.4896(6) 0.3470(6) 0.0128(2) 0.092(2) Uani 1.00 1 d .
C(4) C 0.4059(5) 0.4035(5) 0.0118(2) 0.091(2) Uani 1.00 1 d .
C(5) C 0.4078(5) 0.4857(5) -0.0005(2) 0.081(2) Uani 1.00 1 d .
C(6) C 0.3188(4) 0.5373(4) -0.0008(2) 0.084(2) Uani 1.00 1 d .
C(7) C 0.3289(4) 0.6153(4) 0.02861(17) 0.0702(17) Uani 1.00 1 d .
C(8) C 0.4145(4) 0.6689(4) 0.01405(18) 0.0677(17) Uani 1.00 1 d .
C(9) C 0.5059(3) 0.6145(4) 0.01459(17) 0.0634(15) Uani 1.00 1 d .
C(10) C 0.4987(4) 0.5303(4) -0.01295(19) 0.0738(18) Uani 1.00 1 d .
C(11) C 0.5964(4) 0.6654(4) 0.0040(2) 0.0766(18) Uani 1.00 1 d .
C(12) C 0.6045(4) 0.7467(4) 0.0311(2) 0.0739(18) Uani 1.00 1 d .
C(13) C 0.5150(4) 0.8030(4) 0.02653(17) 0.0635(16) Uani 1.00 1 d .
C(14) C 0.4284(4) 0.7501(3) 0.04072(18) 0.0612(15) Uani 1.00 1 d .
C(15) C 0.3454(4) 0.8150(4) 0.0417(2) 0.0756(18) Uani 1.00 1 d .
C(16) C 0.3955(4) 0.8989(4) 0.05483(18) 0.0758(18) Uani 1.00 1 d .
C(17) C 0.5018(4) 0.8777(4) 0.05841(19) 0.0707(17) Uani 1.00 1 d .
C(18) C 0.5092(5) 0.8365(4) -0.01959(18) 0.083(2) Uani 1.00 1 d .
C(19) C 0.4960(5) 0.5527(5) -0.06178(18) 0.097(2) Uani 1.00 1 d .
C(20) C 0.5328(4) 0.8629(4) 0.10547(18) 0.0750(18) Uani 1.00 1 d .
C(21) C 0.5800(7) 0.9407(4) 0.1189(2) 0.110(2) Uani 1.00 1 d .
C(22) C 0.6045(5) 0.9883(4) 0.0789(2) 0.088(2) Uani 1.00 1 d .
C(23) C 0.2465(5) 0.6275(5) 0.1104(2) 0.091(2) Uani 1.00 1 d .
C(24) C 0.2430(6) 0.6079(6) 0.1588(2) 0.122(3) Uani 1.00 1 d .
C(25) C 0.5637(4) 0.2782(3) 0.1455(2) 0.0716(17) Uani 1.00 1 d .
C(26) C 0.5273(4) 0.1878(4) 0.1546(2) 0.086(2) Uani 1.00 1 d .
C(27) C 0.5609(5) 0.1553(4) 0.1975(2) 0.085(2) Uani 1.00 1 d .
C(28) C 0.5657(4) 0.2187(4) 0.2323(2) 0.0736(18) Uani 1.00 1 d .
C(29) C 0.5483(4) 0.3033(4) 0.2260(2) 0.0684(17) Uani 1.00 1 d .
C(30) C 0.5442(5) 0.3633(3) 0.2638(2) 0.080(2) Uani 1.00 1 d .
C(31) C 0.6161(4) 0.4354(3) 0.25941(18) 0.0604(15) Uani 1.00 1 d .
C(32) C 0.6009(4) 0.4819(3) 0.21648(17) 0.0553(13) Uani 1.00 1 d .
C(33) C 0.6059(3) 0.4208(3) 0.17776(16) 0.0538(13) Uani 1.00 1 d .
C(34) C 0.5362(3) 0.3425(4) 0.18124(19) 0.0626(15) Uani 1.00 1 d .
C(35) C 0.5983(4) 0.4682(3) 0.13436(18) 0.0666(16) Uani 1.00 1 d .
C(36) C 0.6690(4) 0.5424(3) 0.12969(16) 0.0569(14) Uani 1.00 1 d .
C(37) C 0.6595(3) 0.6040(3) 0.16769(15) 0.0501(12) Uani 1.00 1 d .
C(38) C 0.6715(3) 0.5548(3) 0.20973(15) 0.0457(11) Uani 1.00 1 d .
C(39) C 0.6775(4) 0.6246(3) 0.24444(16) 0.0553(14) Uani 1.00 1 d .
C(40) C 0.7231(4) 0.7007(3) 0.22062(16) 0.0562(13) Uani 1.00 1 d .
C(41) C 0.7359(3) 0.6731(3) 0.17393(16) 0.0514(13) Uani 1.00 1 d .
C(42) C 0.5602(3) 0.6485(3) 0.16493(18) 0.0616(15) Uani 1.00 1 d .
C(43) C 0.4306(4) 0.3709(4) 0.1759(2) 0.092(2) Uani 1.00 1 d .
C(44) C 0.8402(3) 0.6449(4) 0.16289(18) 0.0632(15) Uani 1.00 1 d .
C(45) C 0.8629(5) 0.6875(4) 0.1223(2) 0.101(2) Uani 1.00 1 d .
C(46) C 0.7929(4) 0.7584(4) 0.1182(2) 0.0684(16) Uani 1.00 1 d .
C(47) C 0.7467(6) 0.3903(5) 0.3212(2) 0.091(2) Uani 1.00 1 d .
C(48) C 0.8382(6) 0.3541(4) 0.3370(2) 0.108(2) Uani 1.00 1 d .
C(49) C 0.8295(4) 0.0201(3) 0.17483(19) 0.0690(17) Uani 1.00 1 d .
C(50) C 0.8176(4) -0.0588(4) 0.2037(2) 0.0747(18) Uani 1.00 1 d .
C(51) C 0.9114(4) -0.0945(4) 0.2178(2) 0.0715(17) Uani 1.00 1 d .
C(52) C 0.9886(4) -0.0334(3) 0.22422(18) 0.0665(16) Uani 1.00 1 d .
C(53) C 0.9811(4) 0.0503(3) 0.21442(17) 0.0557(13) Uani 1.00 1 d .
C(54) C 1.0625(3) 0.1087(3) 0.22472(18) 0.0614(14) Uani 1.00 1 d .
C(55) C 1.0890(3) 0.1661(3) 0.18656(16) 0.0525(13) Uani 1.00 1 d .
C(56) C 1.0011(3) 0.2170(3) 0.17344(16) 0.0528(13) Uani 1.00 1 d .
C(57) C 0.9190(3) 0.1564(3) 0.15961(17) 0.0512(12) Uani 1.00 1 d .
C(58) C 0.8920(3) 0.0897(3) 0.19537(17) 0.0551(13) Uani 1.00 1 d .
C(59) C 0.8314(4) 0.2036(4) 0.1418(2) 0.0723(17) Uani 1.00 1 d .
C(60) C 0.8580(4) 0.2716(3) 0.10741(19) 0.0670(16) Uani 1.00 1 d .
C(61) C 0.9320(3) 0.3339(3) 0.12504(17) 0.0511(12) Uani 1.00 1 d .
C(62) C 1.0211(3) 0.2830(3) 0.13844(17) 0.0489(12) Uani 1.00 1 d .
C(63) C 1.0946(4) 0.3530(3) 0.1474(2) 0.0669(16) Uani 1.00 1 d .
C(64) C 1.0683(4) 0.4252(3) 0.1159(2) 0.0710(17) Uani 1.00 1 d .
C(65) C 0.9774(3) 0.3969(3) 0.09287(17) 0.0543(12) Uani 1.00 1 d .
C(66) C 0.8893(4) 0.3831(4) 0.16322(19) 0.0719(17) Uani 1.00 1 d .
C(67) C 0.8380(4) 0.1328(4) 0.23293(18) 0.0742(18) Uani 1.00 1 d .
C(68) C 0.9925(4) 0.3642(4) 0.04720(18) 0.0737(18) Uani 1.00 1 d .
C(69) C 0.9038(5) 0.3906(4) 0.02292(19) 0.082(2) Uani 1.00 1 d .
C(70) C 0.8665(4) 0.4640(4) 0.04887(19) 0.0652(15) Uani 1.00 1 d .
C(71) C 1.2473(4) 0.1499(4) 0.1322(2) 0.0689(16) Uani 1.00 1 d .
C(72) C 1.3003(5) 0.1118(5) 0.0947(2) 0.109(2) Uani 1.00 1 d .
H(1) H 0.6407 0.4938 -0.0195 0.112 Uiso 1.00 1 c R
H(2) H 0.6023 0.4803 0.0281 0.112 Uiso 1.00 1 c R
H(3) H 0.5645 0.3707 -0.0426 0.120 Uiso 1.00 1 c R
H(4) H 0.6313 0.3487 -0.0026 0.120 Uiso 1.00 1 c R
H(5) H 0.3469 0.3805 0.0204 0.109 Uiso 1.00 1 c R
H(6) H 0.2653 0.5021 0.0091 0.101 Uiso 1.00 1 c R
H(7) H 0.3050 0.5559 -0.0304 0.101 Uiso 1.00 1 c R
H(8) H 0.2703 0.6504 0.0262 0.084 Uiso 1.00 1 c R
H(9) H 0.4029 0.6864 -0.0163 0.081 Uiso 1.00 1 c R
H(10) H 0.5136 0.5955 0.0449 0.076 Uiso 1.00 1 c R
H(11) H 0.6525 0.6295 0.0093 0.092 Uiso 1.00 1 c R
H(12) H 0.5959 0.6808 -0.0267 0.092 Uiso 1.00 1 c R
H(13) H 0.6607 0.7791 0.0219 0.089 Uiso 1.00 1 c R
H(14) H 0.6131 0.7313 0.0616 0.089 Uiso 1.00 1 c R
H(15) H 0.4401 0.7321 0.0709 0.073 Uiso 1.00 1 c R
H(16) H 0.3152 0.8202 0.0133 0.091 Uiso 1.00 1 c R
H(17) H 0.2970 0.7986 0.0631 0.091 Uiso 1.00 1 c R
H(18) H 0.3849 0.9430 0.0329 0.091 Uiso 1.00 1 c R
H(19) H 0.3709 0.9195 0.0826 0.091 Uiso 1.00 1 c R
H(20) H 0.4786 0.8921 -0.0196 0.100 Uiso 1.00 1 c R
H(21) H 0.4723 0.7973 -0.0371 0.100 Uiso 1.00 1 c R
H(22) H 0.5731 0.8417 -0.0314 0.100 Uiso 1.00 1 c R
H(23) H 0.4692 0.6093 -0.0655 0.116 Uiso 1.00 1 c R
H(24) H 0.4569 0.5113 -0.0770 0.116 Uiso 1.00 1 c R
H(25) H 0.5603 0.5515 -0.0734 0.116 Uiso 1.00 1 c R
H(26) H 0.4772 0.8515 0.1238 0.090 Uiso 1.00 1 c R
H(27) H 0.5765 0.8143 0.1074 0.090 Uiso 1.00 1 c R
H(28) H 0.6379 0.9274 0.1353 0.132 Uiso 1.00 1 c R
H(29) H 0.5375 0.9749 0.1372 0.132 Uiso 1.00 1 c R
H(30) H 0.2822 0.6488 0.1743 0.147 Uiso 1.00 1 c R
H(31) H 0.2671 0.5508 0.1639 0.147 Uiso 1.00 1 c R
H(32) H 0.1776 0.6118 0.1689 0.147 Uiso 1.00 1 c R
H(33) H 0.5375 0.2979 0.1178 0.086 Uiso 1.00 1 c R
H(34) H 0.6334 0.2768 0.1427 0.086 Uiso 1.00 1 c R
H(35) H 0.4574 0.1878 0.1540 0.103 Uiso 1.00 1 c R
H(36) H 0.5497 0.1494 0.1317 0.103 Uiso 1.00 1 c R
H(37) H 0.5815 0.2001 0.2603 0.088 Uiso 1.00 1 c R
H(38) H 0.5572 0.3316 0.2904 0.096 Uiso 1.00 1 c R
H(39) H 0.4799 0.3874 0.2660 0.096 Uiso 1.00 1 c R
H(40) H 0.6047 0.4766 0.2832 0.072 Uiso 1.00 1 c R
H(41) H 0.5360 0.5069 0.2170 0.066 Uiso 1.00 1 c R
H(42) H 0.6709 0.3962 0.1784 0.065 Uiso 1.00 1 c R
H(43) H 0.6093 0.4275 0.1108 0.080 Uiso 1.00 1 c R
H(44) H 0.5333 0.4904 0.1312 0.080 Uiso 1.00 1 c R
H(45) H 0.7343 0.5200 0.1286 0.068 Uiso 1.00 1 c R
H(46) H 0.6566 0.5728 0.1026 0.068 Uiso 1.00 1 c R
H(47) H 0.7355 0.5282 0.2084 0.055 Uiso 1.00 1 c R
H(48) H 0.7174 0.6061 0.2688 0.066 Uiso 1.00 1 c R
H(49) H 0.6139 0.6393 0.2553 0.066 Uiso 1.00 1 c R
H(50) H 0.6815 0.7509 0.2223 0.067 Uiso 1.00 1 c R
H(51) H 0.7849 0.7151 0.2336 0.067 Uiso 1.00 1 c R
H(52) H 0.5643 0.7050 0.1776 0.074 Uiso 1.00 1 c R
H(53) H 0.5134 0.6150 0.1806 0.074 Uiso 1.00 1 c R
H(54) H 0.5410 0.6532 0.1349 0.074 Uiso 1.00 1 c R
H(55) H 0.4230 0.4284 0.1870 0.110 Uiso 1.00 1 c R
H(56) H 0.3895 0.3324 0.1919 0.110 Uiso 1.00 1 c R
H(57) H 0.4134 0.3697 0.1455 0.110 Uiso 1.00 1 c R
H(58) H 0.8845 0.6626 0.1857 0.076 Uiso 1.00 1 c R
H(59) H 0.8440 0.5828 0.1596 0.076 Uiso 1.00 1 c R
H(60) H 0.8568 0.6477 0.0979 0.122 Uiso 1.00 1 c R
H(61) H 0.9282 0.7097 0.1228 0.122 Uiso 1.00 1 c R
H(62) H 0.8842 0.3997 0.3408 0.129 Uiso 1.00 1 c R
H(63) H 0.8623 0.3134 0.3161 0.129 Uiso 1.00 1 c R
H(64) H 0.8278 0.3257 0.3645 0.129 Uiso 1.00 1 c R
H(65) H 0.7663 0.0441 0.1686 0.083 Uiso 1.00 1 c R
H(66) H 0.8580 0.0027 0.1473 0.083 Uiso 1.00 1 c R
H(67) H 0.7801 -0.0433 0.2293 0.090 Uiso 1.00 1 c R
H(68) H 0.7823 -0.1026 0.1878 0.090 Uiso 1.00 1 c R
H(69) H 1.0466 -0.0534 0.2358 0.080 Uiso 1.00 1 c R
H(70) H 1.1182 0.0745 0.2329 0.074 Uiso 1.00 1 c R
H(71) H 1.0453 0.1444 0.2495 0.074 Uiso 1.00 1 c R
H(72) H 1.1390 0.2065 0.1962 0.063 Uiso 1.00 1 c R
H(73) H 0.9791 0.2484 0.1994 0.063 Uiso 1.00 1 c R
H(74) H 0.9445 0.1226 0.1351 0.061 Uiso 1.00 1 c R
H(75) H 0.7979 0.2315 0.1657 0.087 Uiso 1.00 1 c R
H(76) H 0.7877 0.1620 0.1288 0.087 Uiso 1.00 1 c R
H(77) H 0.8835 0.2432 0.0816 0.080 Uiso 1.00 1 c R
H(78) H 0.8005 0.3031 0.0989 0.080 Uiso 1.00 1 c R
H(79) H 1.0431 0.2515 0.1125 0.059 Uiso 1.00 1 c R
H(80) H 1.1595 0.3324 0.1419 0.080 Uiso 1.00 1 c R
H(81) H 1.0904 0.3726 0.1775 0.080 Uiso 1.00 1 c R
H(82) H 1.0573 0.4785 0.1317 0.085 Uiso 1.00 1 c R
H(83) H 1.1198 0.4344 0.0950 0.085 Uiso 1.00 1 c R
H(84) H 0.9166 0.4400 0.1642 0.086 Uiso 1.00 1 c R
H(85) H 0.9036 0.3533 0.1899 0.086 Uiso 1.00 1 c R
H(86) H 0.8207 0.3872 0.1597 0.086 Uiso 1.00 1 c R
H(87) H 0.8595 0.1913 0.2359 0.089 Uiso 1.00 1 c R
H(88) H 0.8505 0.1020 0.2596 0.089 Uiso 1.00 1 c R
H(89) H 0.7701 0.1321 0.2269 0.089 Uiso 1.00 1 c R
H(90) H 1.0494 0.3901 0.0343 0.088 Uiso 1.00 1 c R
H(91) H 0.9998 0.3021 0.0470 0.088 Uiso 1.00 1 c R
H(92) H 0.9192 0.4082 -0.0067 0.099 Uiso 1.00 1 c R
H(93) H 0.8573 0.3439 0.0219 0.099 Uiso 1.00 1 c R
H(94) H 1.2820 0.1409 0.0682 0.130 Uiso 1.00 1 c R
H(95) H 1.2846 0.0517 0.0923 0.130 Uiso 1.00 1 c R
H(96) H 1.3684 0.1182 0.0992 0.130 Uiso 1.00 1 c R

loop_
_atom_site_aniso_label
_atom_site_aniso_U_11
_atom_site_aniso_U_22
_atom_site_aniso_U_33
_atom_site_aniso_U_12
_atom_site_aniso_U_13
_atom_site_aniso_U_23
S(1) 0.0623(10) 0.1168(15) 0.0619(9) -0.0013(10) 0.0050(8) 0.0004(9)
S(2) 0.0813(10) 0.0665(9) 0.0489(7) -0.0073(8) 0.0003(7) 0.0067(6)
S(3) 0.0531(8) 0.0617(8) 0.0772(9) -0.0015(7) -0.0043(7) -0.0129(7)
O(1) 0.122(4) 0.077(3) 0.155(5) -0.011(3) 0.037(4) -0.020(3)
O(2) 0.111(4) 0.097(3) 0.079(3) -0.016(3) 0.012(3) 0.019(2)
O(3) 0.080(3) 0.168(5) 0.088(3) 0.016(3) 0.016(3) -0.035(3)
O(4) 0.174(6) 0.087(4) 0.108(4) 0.002(4) 0.012(4) -0.014(3)
O(5) 0.103(3) 0.091(3) 0.083(3) -0.013(2) -0.004(2) 0.040(2)
O(6) 0.063(2) 0.067(2) 0.068(2) 0.007(2) 0.002(2) 0.031(2)
O(7) 0.135(5) 0.236(7) 0.052(2) -0.041(5) 0.017(3) -0.007(3)
O(8) 0.116(4) 0.063(3) 0.142(4) -0.010(3) 0.027(3) -0.013(3)
O(9) 0.075(2) 0.091(3) 0.066(2) 0.015(2) 0.002(2) 0.018(2)
O(10) 0.075(2) 0.056(2) 0.056(2) 0.010(2) -0.007(2) 0.0051(18)
O(11) 0.057(2) 0.093(3) 0.089(3) -0.013(2) 0.005(2) -0.022(2)
O(12) 0.106(3) 0.061(2) 0.136(4) -0.017(2) -0.021(3) 0.021(2)
O(13) 0.130(5) 0.136(5) 0.154(5) -0.002(4) 0.024(4) 0.038(4)
C(1) 0.082(5) 0.104(6) 0.095(5) 0.030(4) 0.004(4) 0.003(4)
C(2) 0.110(6) 0.104(6) 0.087(5) 0.036(5) -0.002(4) -0.008(4)
C(3) 0.099(6) 0.103(6) 0.075(5) 0.002(5) 0.005(4) -0.025(4)
C(4) 0.083(5) 0.107(6) 0.082(4) 0.003(5) -0.005(4) -0.022(4)
C(5) 0.069(4) 0.118(6) 0.058(4) 0.010(4) -0.011(3) -0.028(4)
C(6) 0.061(4) 0.116(5) 0.075(4) 0.007(4) -0.015(3) -0.031(4)
C(7) 0.051(3) 0.105(5) 0.054(3) 0.008(3) -0.010(2) -0.011(3)
C(8) 0.056(3) 0.106(5) 0.042(3) 0.013(3) -0.001(2) -0.003(3)
C(9) 0.051(3) 0.091(4) 0.048(3) 0.011(3) 0.007(2) 0.000(3)
C(10) 0.067(4) 0.103(5) 0.052(3) 0.024(4) 0.003(3) -0.006(3)
C(11) 0.060(3) 0.098(5) 0.073(4) 0.013(3) 0.012(3) 0.009(3)
C(12) 0.050(3) 0.106(5) 0.065(3) 0.000(3) -0.005(3) 0.018(3)
C(13) 0.056(3) 0.090(4) 0.045(3) 0.006(3) -0.003(2) 0.010(2)
C(14) 0.059(3) 0.079(4) 0.046(3) 0.009(3) 0.001(2) 0.001(2)
C(15) 0.058(3) 0.097(5) 0.072(4) 0.015(3) 0.000(3) -0.007(3)
C(16) 0.089(4) 0.094(4) 0.045(3) 0.017(4) 0.005(3) 0.009(3)
C(17) 0.071(4) 0.082(4) 0.058(3) -0.009(3) -0.002(3) 0.017(3)
C(18) 0.082(4) 0.117(5) 0.050(3) 0.020(4) -0.003(3) 0.011(3)
C(19) 0.104(6) 0.138(6) 0.050(3) 0.043(5) 0.001(3) -0.018(4)
C(20) 0.072(4) 0.097(5) 0.056(3) -0.006(3) -0.013(3) 0.009(3)
C(21) 0.174(9) 0.072(4) 0.086(5) -0.026(5) -0.020(5) -0.003(4)
C(22) 0.084(5) 0.070(4) 0.109(6) -0.002(4) 0.023(4) -0.018(4)
C(23) 0.064(4) 0.136(7) 0.073(4) -0.013(4) 0.004(3) -0.022(4)
C(24) 0.127(7) 0.179(8) 0.061(4) -0.018(7) 0.020(4) -0.002(5)
C(25) 0.065(4) 0.068(3) 0.082(4) -0.003(3) -0.005(3) -0.023(3)
C(26) 0.063(4) 0.068(4) 0.127(6) -0.007(3) 0.002(4) -0.038(4)
C(27) 0.074(4) 0.068(4) 0.112(6) -0.018(3) 0.024(4) -0.021(4)
C(28) 0.075(4) 0.065(3) 0.081(4) -0.010(3) 0.021(3) -0.016(3)
C(29) 0.053(3) 0.070(4) 0.082(4) -0.015(3) 0.026(3) -0.015(3)
C(30) 0.100(5) 0.062(3) 0.078(4) -0.034(3) 0.035(3) -0.015(3)
C(31) 0.066(3) 0.060(3) 0.056(3) -0.022(2) 0.015(2) -0.007(2)
C(32) 0.051(3) 0.064(3) 0.050(3) -0.009(2) 0.010(2) -0.011(2)
C(33) 0.049(3) 0.061(3) 0.052(3) -0.005(2) -0.002(2) -0.009(2)
C(34) 0.039(3) 0.078(4) 0.071(3) -0.012(2) 0.006(2) -0.024(3)
C(35) 0.072(4) 0.071(3) 0.057(3) 0.009(3) -0.010(3) -0.009(2)
C(36) 0.057(3) 0.074(3) 0.040(2) 0.011(3) -0.001(2) -0.003(2)
C(37) 0.047(3) 0.062(3) 0.041(2) 0.004(2) 0.001(2) 0.001(2)
C(38) 0.044(2) 0.046(2) 0.047(2) -0.009(2) -0.002(2) -0.001(2)
C(39) 0.057(3) 0.067(3) 0.042(2) -0.009(2) -0.003(2) -0.005(2)
C(40) 0.063(3) 0.055(3) 0.051(3) -0.006(2) -0.006(2) 0.004(2)
C(41) 0.052(3) 0.053(3) 0.050(2) -0.003(2) -0.001(2) 0.022(2)
C(42) 0.049(3) 0.075(3) 0.061(3) 0.013(3) -0.009(2) -0.003(2)
C(43) 0.051(3) 0.081(4) 0.144(6) -0.010(3) -0.000(4) -0.038(4)
C(44) 0.045(3) 0.081(4) 0.063(3) 0.010(3) 0.006(2) 0.019(3)
C(45) 0.092(5) 0.101(5) 0.111(5) 0.030(4) 0.055(4) 0.055(4)
C(46) 0.082(4) 0.065(4) 0.058(3) -0.001(3) 0.006(3) 0.012(3)
C(47) 0.105(6) 0.119(6) 0.050(3) -0.045(5) 0.002(3) 0.013(4)
C(48) 0.148(7) 0.098(5) 0.077(4) -0.034(5) -0.034(5) 0.033(4)
C(49) 0.072(4) 0.066(3) 0.070(3) -0.017(3) -0.011(3) 0.005(3)
C(50) 0.073(4) 0.073(4) 0.078(4) -0.014(3) -0.005(3) 0.003(3)
C(51) 0.081(4) 0.059(3) 0.074(4) -0.014(3) -0.006(3) 0.012(3)
C(52) 0.068(4) 0.062(3) 0.069(3) -0.013(3) -0.013(3) 0.011(3)
C(53) 0.058(3) 0.057(3) 0.052(3) -0.011(2) -0.005(2) 0.000(2)
C(54) 0.058(3) 0.065(3) 0.061(3) -0.014(3) -0.012(2) 0.006(2)
C(55) 0.048(3) 0.057(3) 0.053(3) -0.002(2) -0.014(2) 0.002(2)
C(56) 0.053(3) 0.060(3) 0.045(2) -0.007(2) -0.003(2) 0.001(2)
C(57) 0.047(3) 0.056(3) 0.051(3) -0.005(2) -0.006(2) -0.001(2)
C(58) 0.054(3) 0.062(3) 0.048(2) -0.007(2) -0.002(2) -0.000(2)
C(59) 0.048(3) 0.079(4) 0.090(4) -0.004(3) -0.010(3) 0.022(3)
C(60) 0.056(3) 0.075(4) 0.069(3) -0.002(3) -0.014(3) 0.015(3)
C(61) 0.049(3) 0.054(3) 0.051(3) 0.003(2) 0.002(2) 0.006(2)
C(62) 0.046(2) 0.046(2) 0.054(3) 0.001(2) -0.003(2) 0.005(2)
C(63) 0.064(3) 0.058(3) 0.079(4) -0.006(3) -0.009(3) 0.006(3)
C(64) 0.067(4) 0.061(3) 0.086(4) -0.003(3) -0.000(3) 0.005(3)
C(65) 0.054(3) 0.057(3) 0.052(3) 0.004(2) 0.005(2) 0.001(2)
C(66) 0.072(4) 0.075(4) 0.069(3) 0.015(3) 0.015(3) -0.003(3)
C(67) 0.075(4) 0.086(4) 0.062(3) -0.003(3) 0.022(3) -0.004(3)
C(68) 0.094(5) 0.076(4) 0.051(3) 0.017(3) 0.010(3) 0.004(2)
C(69) 0.122(6) 0.078(4) 0.047(3) 0.018(4) -0.002(3) 0.001(3)
C(70) 0.066(4) 0.074(4) 0.056(3) -0.001(3) 0.004(3) 0.013(3)
C(71) 0.056(3) 0.077(4) 0.074(4) -0.001(3) -0.010(3) -0.013(3)
C(72) 0.080(5) 0.133(6) 0.112(6) 0.001(5) 0.023(4) -0.049(5)

loop_
_atom_type_symbol
_atom_type_description
_atom_type_scat_dispersion_real
_atom_type_scat_dispersion_imag
_atom_type_scat_source
C C 0.018 0.009
;
International Tables for Crystallography
(1992, Vol. C, Tables 4.2.6.8 and 6.1.1.4)
;
H H 0.000 0.000
;
International Tables for Crystallography
(1992, Vol. C, Table 6.1.1.4)
;
O O 0.049 0.032
;
International Tables for Crystallography
(1992, Vol. C, Tables 4.2.6.8 and 6.1.1.4)
;
S S 0.333 0.557
;
International Tables for Crystallography
(1992, Vol. C, Tables 4.2.6.8 and 6.1.1.4)
;

loop_
_geom_angle_atom_site_label_1
_geom_angle_atom_site_label_2
_geom_angle_atom_site_label_3
_geom_angle
_geom_angle_publ_flag
C(7) S(1) C(23) 103.1(3) yes
C(31) S(2) C(47) 100.4(3) yes
C(55) S(3) C(71) 102.9(2) yes
C(17) O(2) C(22) 112.3(5) yes
C(41) O(6) C(46) 113.5(4) yes
C(65) O(10) C(70) 110.7(4) yes
C(2) C(1) C(10) 115.6(6) yes
C(1) C(2) C(3) 109.6(6) yes
O(4) C(3) C(2) 121.7(8) yes
O(4) C(3) C(4) 123.7(8) yes
C(2) C(3) C(4) 114.5(7) yes
C(3) C(4) C(5) 124.6(7) yes
C(4) C(5) C(6) 120.4(6) yes
C(4) C(5) C(10) 122.4(7) yes
C(6) C(5) C(10) 117.2(6) yes
C(5) C(6) C(7) 110.7(5) yes
S(1) C(7) C(6) 108.9(4) yes
S(1) C(7) C(8) 111.8(3) yes
C(6) C(7) C(8) 109.6(4) yes
C(7) C(8) C(9) 110.2(5) yes
C(7) C(8) C(14) 113.4(4) yes
C(9) C(8) C(14) 110.5(4) yes
C(8) C(9) C(10) 113.9(4) yes
C(8) C(9) C(11) 113.4(5) yes
C(10) C(9) C(11) 112.0(4) yes
C(1) C(10) C(5) 110.4(6) yes
C(1) C(10) C(9) 108.7(5) yes
C(1) C(10) C(19) 110.5(5) yes
C(5) C(10) C(9) 107.8(5) yes
C(5) C(10) C(19) 109.5(5) yes
C(9) C(10) C(19) 109.8(5) yes
C(9) C(11) C(12) 112.2(5) yes
C(11) C(12) C(13) 111.5(5) yes
C(12) C(13) C(14) 108.0(5) yes
C(12) C(13) C(17) 118.3(4) yes
C(12) C(13) C(18) 109.2(4) yes
C(14) C(13) C(17) 97.6(4) yes
C(14) C(13) C(18) 114.4(4) yes
C(17) C(13) C(18) 109.3(5) yes
C(8) C(14) C(13) 113.3(4) yes
C(8) C(14) C(15) 117.6(4) yes
C(13) C(14) C(15) 104.3(4) yes
C(14) C(15) C(16) 102.9(5) yes
C(15) C(16) C(17) 106.1(5) yes
O(2) C(17) C(13) 110.3(4) yes
O(2) C(17) C(16) 111.1(5) yes
O(2) C(17) C(20) 102.6(4) yes
C(13) C(17) C(16) 103.6(4) yes
C(13) C(17) C(20) 117.2(5) yes
C(16) C(17) C(20) 112.1(5) yes
C(17) C(20) C(21) 105.9(5) yes
C(20) C(21) C(22) 106.8(6) yes
O(1) C(22) O(2) 121.9(7) yes
O(1) C(22) C(21) 129.0(8) yes
O(2) C(22) C(21) 109.1(6) yes
S(1) C(23) O(3) 125.9(5) yes
S(1) C(23) C(24) 112.9(5) yes
O(3) C(23) C(24) 121.2(7) yes
C(26) C(25) C(34) 112.8(5) yes
C(25) C(26) C(27) 111.9(5) yes
O(8) C(27) C(26) 124.3(7) yes
O(8) C(27) C(28) 119.7(7) yes
C(26) C(27) C(28) 115.8(6) yes
C(27) C(28) C(29) 123.1(6) yes
C(28) C(29) C(30) 120.4(5) yes
C(28) C(29) C(34) 122.9(5) yes
C(30) C(29) C(34) 116.7(5) yes
C(29) C(30) C(31) 111.8(5) yes
S(2) C(31) C(30) 110.0(4) yes
S(2) C(31) C(32) 112.6(3) yes
C(30) C(31) C(32) 109.8(4) yes
C(31) C(32) C(33) 112.0(4) yes
C(31) C(32) C(38) 112.6(4) yes
C(33) C(32) C(38) 109.3(4) yes
C(32) C(33) C(34) 113.9(4) yes
C(32) C(33) C(35) 112.1(4) yes
C(34) C(33) C(35) 113.2(4) yes
C(25) C(34) C(29) 111.1(5) yes
C(25) C(34) C(33) 107.7(4) yes
C(25) C(34) C(43) 110.4(5) yes
C(29) C(34) C(33) 107.9(4) yes
C(29) C(34) C(43) 108.6(5) yes
C(33) C(34) C(43) 111.1(4) yes
C(33) C(35) C(36) 113.8(4) yes
C(35) C(36) C(37) 110.5(4) yes
C(36) C(37) C(38) 109.1(4) yes
C(36) C(37) C(41) 118.8(4) yes
C(36) C(37) C(42) 108.6(4) yes
C(38) C(37) C(41) 100.0(3) yes
C(38) C(37) C(42) 111.8(4) yes
C(41) C(37) C(42) 108.3(4) yes
C(32) C(38) C(37) 115.2(4) yes
C(32) C(38) C(39) 118.3(4) yes
C(37) C(38) C(39) 104.0(3) yes
C(38) C(39) C(40) 103.9(3) yes
C(39) C(40) C(41) 106.4(4) yes
O(6) C(41) C(37) 113.1(4) yes
O(6) C(41) C(40) 109.1(4) yes
O(6) C(41) C(44) 102.4(4) yes
C(37) C(41) C(40) 103.8(4) yes
C(37) C(41) C(44) 115.2(4) yes
C(40) C(41) C(44) 113.5(4) yes
C(41) C(44) C(45) 105.2(4) yes
C(44) C(45) C(46) 105.8(5) yes
O(5) C(46) O(6) 121.8(5) yes
O(5) C(46) C(45) 128.5(6) yes
O(6) C(46) C(45) 109.6(5) yes
S(2) C(47) O(7) 122.7(6) yes
S(2) C(47) C(48) 114.1(5) yes
O(7) C(47) C(48) 123.2(6) yes
C(50) C(49) C(58) 113.2(4) yes
C(49) C(50) C(51) 112.2(5) yes
O(12) C(51) C(50) 122.6(6) yes
O(12) C(51) C(52) 120.8(6) yes
C(50) C(51) C(52) 116.5(5) yes
C(51) C(52) C(53) 123.3(5) yes
C(52) C(53) C(54) 119.1(5) yes
C(52) C(53) C(58) 123.3(5) yes
C(54) C(53) C(58) 117.5(4) yes
C(53) C(54) C(55) 112.3(4) yes
S(3) C(55) C(54) 109.8(3) yes
S(3) C(55) C(56) 113.0(3) yes
C(54) C(55) C(56) 108.5(4) yes
C(55) C(56) C(57) 110.6(4) yes
C(55) C(56) C(62) 113.4(4) yes
C(57) C(56) C(62) 110.9(4) yes
C(56) C(57) C(58) 113.1(4) yes
C(56) C(57) C(59) 113.4(4) yes
C(58) C(57) C(59) 112.4(4) yes
C(49) C(58) C(53) 110.0(4) yes
C(49) C(58) C(57) 108.6(4) yes
C(49) C(58) C(67) 110.0(4) yes
C(53) C(58) C(57) 110.3(4) yes
C(53) C(58) C(67) 106.9(4) yes
C(57) C(58) C(67) 111.0(4) yes
C(57) C(59) C(60) 112.7(4) yes
C(59) C(60) C(61) 111.0(4) yes
C(60) C(61) C(62) 108.4(4) yes
C(60) C(61) C(65) 117.4(4) yes
C(60) C(61) C(66) 109.4(4) yes
C(62) C(61) C(65) 99.9(4) yes
C(62) C(61) C(66) 111.7(4) yes
C(65) C(61) C(66) 109.7(4) yes
C(56) C(62) C(61) 113.3(4) yes
C(56) C(62) C(63) 118.8(4) yes
C(61) C(62) C(63) 102.9(4) yes
C(62) C(63) C(64) 104.5(4) yes
C(63) C(64) C(65) 106.4(4) yes
O(10) C(65) C(61) 109.4(4) yes
O(10) C(65) C(64) 109.9(4) yes
O(10) C(65) C(68) 103.4(4) yes
C(61) C(65) C(64) 103.3(4) yes
C(61) C(65) C(68) 116.3(4) yes
C(64) C(65) C(68) 114.6(4) yes
C(65) C(68) C(69) 104.8(5) yes
C(68) C(69) C(70) 103.3(5) yes
O(9) C(70) O(10) 119.9(5) yes
O(9) C(70) C(69) 129.6(5) yes
O(10) C(70) C(69) 110.4(5) yes
S(3) C(71) O(11) 123.7(4) yes
S(3) C(71) C(72) 113.9(4) yes
O(11) C(71) C(72) 122.4(5) yes
C(2) C(1) H(1) 108.4 no
C(2) C(1) H(2) 108.4 no
C(10) C(1) H(1) 108.4 no
C(10) C(1) H(2) 108.4 no
H(1) C(1) H(2) 107.4 no
C(1) C(2) H(3) 109.7 no
C(1) C(2) H(4) 109.8 no
C(3) C(2) H(3) 109.8 no
C(3) C(2) H(4) 109.8 no
H(3) C(2) H(4) 108.2 no
C(3) C(4) H(5) 117.7 no
C(5) C(4) H(5) 117.7 no
C(5) C(6) H(6) 109.5 no
C(5) C(6) H(7) 109.5 no
C(7) C(6) H(6) 109.5 no
C(7) C(6) H(7) 109.5 no
H(6) C(6) H(7) 108.1 no
S(1) C(7) H(8) 108.8 no
C(6) C(7) H(8) 108.8 no
C(8) C(7) H(8) 108.8 no
C(7) C(8) H(9) 107.5 no
C(9) C(8) H(9) 107.5 no
C(14) C(8) H(9) 107.5 no
C(8) C(9) H(10) 105.5 no
C(10) C(9) H(10) 105.5 no
C(11) C(9) H(10) 105.5 no
C(9) C(11) H(11) 109.2 no
C(9) C(11) H(12) 109.2 no
C(12) C(11) H(11) 109.2 no
C(12) C(11) H(12) 109.2 no
H(11) C(11) H(12) 107.9 no
C(11) C(12) H(13) 109.3 no
C(11) C(12) H(14) 109.3 no
C(13) C(12) H(13) 109.3 no
C(13) C(12) H(14) 109.3 no
H(13) C(12) H(14) 108.0 no
C(8) C(14) H(15) 107.0 no
C(13) C(14) H(15) 107.0 no
C(15) C(14) H(15) 107.0 no
C(14) C(15) H(16) 111.2 no
C(14) C(15) H(17) 111.2 no
C(16) C(15) H(16) 111.2 no
C(16) C(15) H(17) 111.2 no
H(16) C(15) H(17) 109.1 no
C(15) C(16) H(18) 110.5 no
C(15) C(16) H(19) 110.5 no
C(17) C(16) H(18) 110.5 no
C(17) C(16) H(19) 110.5 no
H(18) C(16) H(19) 108.7 no
C(13) C(18) H(20) 109.5 no
C(13) C(18) H(21) 109.5 no
C(13) C(18) H(22) 109.5 no
H(20) C(18) H(21) 109.5 no
H(20) C(18) H(22) 109.5 no
H(21) C(18) H(22) 109.5 no
C(10) C(19) H(23) 109.5 no
C(10) C(19) H(24) 109.5 no
C(10) C(19) H(25) 109.5 no
H(23) C(19) H(24) 109.5 no
H(23) C(19) H(25) 109.5 no
H(24) C(19) H(25) 109.5 no
C(17) C(20) H(26) 110.6 no
C(17) C(20) H(27) 110.6 no
C(21) C(20) H(26) 110.5 no
C(21) C(20) H(27) 110.6 no
H(26) C(20) H(27) 108.7 no
C(20) C(21) H(28) 110.4 no
C(20) C(21) H(29) 110.3 no
C(22) C(21) H(28) 110.4 no
C(22) C(21) H(29) 110.4 no
H(28) C(21) H(29) 108.6 no
C(23) C(24) H(30) 109.5 no
C(23) C(24) H(31) 109.5 no
C(23) C(24) H(32) 109.5 no
H(30) C(24) H(31) 109.5 no
H(30) C(24) H(32) 109.5 no
H(31) C(24) H(32) 109.5 no
C(26) C(25) H(33) 109.0 no
C(26) C(25) H(34) 109.0 no
C(34) C(25) H(33) 109.0 no
C(34) C(25) H(34) 109.0 no
H(33) C(25) H(34) 107.8 no
C(25) C(26) H(35) 109.2 no
C(25) C(26) H(36) 109.2 no
C(27) C(26) H(35) 109.3 no
C(27) C(26) H(36) 109.2 no
H(35) C(26) H(36) 107.9 no
C(27) C(28) H(37) 118.4 no
C(29) C(28) H(37) 118.4 no
C(29) C(30) H(38) 109.2 no
C(29) C(30) H(39) 109.3 no
C(31) C(30) H(38) 109.2 no
C(31) C(30) H(39) 109.3 no
H(38) C(30) H(39) 107.9 no
S(2) C(31) H(40) 108.1 no
C(30) C(31) H(40) 108.1 no
C(32) C(31) H(40) 108.1 no
C(31) C(32) H(41) 107.6 no
C(33) C(32) H(41) 107.6 no
C(38) C(32) H(41) 107.6 no
C(32) C(33) H(42) 105.6 no
C(34) C(33) H(42) 105.6 no
C(35) C(33) H(42) 105.6 no
C(33) C(35) H(43) 108.8 no
C(33) C(35) H(44) 108.8 no
C(36) C(35) H(43) 108.8 no
C(36) C(35) H(44) 108.8 no
H(43) C(35) H(44) 107.7 no
C(35) C(36) H(45) 109.5 no
C(35) C(36) H(46) 109.5 no
C(37) C(36) H(45) 109.5 no
C(37) C(36) H(46) 109.6 no
H(45) C(36) H(46) 108.1 no
C(32) C(38) H(47) 106.2 no
C(37) C(38) H(47) 106.2 no
C(39) C(38) H(47) 106.2 no
C(38) C(39) H(48) 111.0 no
C(38) C(39) H(49) 111.0 no
C(40) C(39) H(48) 111.0 no
C(40) C(39) H(49) 111.0 no
H(48) C(39) H(49) 109.0 no
C(39) C(40) H(50) 110.4 no
C(39) C(40) H(51) 110.4 no
C(41) C(40) H(50) 110.4 no
C(41) C(40) H(51) 110.4 no
H(50) C(40) H(51) 108.6 no
C(37) C(42) H(52) 109.5 no
C(37) C(42) H(53) 109.5 no
C(37) C(42) H(54) 109.5 no
H(52) C(42) H(53) 109.5 no
H(52) C(42) H(54) 109.5 no
H(53) C(42) H(54) 109.5 no
C(34) C(43) H(55) 109.5 no
C(34) C(43) H(56) 109.5 no
C(34) C(43) H(57) 109.5 no
H(55) C(43) H(56) 109.5 no
H(55) C(43) H(57) 109.5 no
H(56) C(43) H(57) 109.5 no
C(41) C(44) H(58) 110.7 no
C(41) C(44) H(59) 110.7 no
C(45) C(44) H(58) 110.7 no
C(45) C(44) H(59) 110.7 no
H(58) C(44) H(59) 108.8 no
C(44) C(45) H(60) 110.6 no
C(44) C(45) H(61) 110.6 no
C(46) C(45) H(60) 110.6 no
C(46) C(45) H(61) 110.6 no
H(60) C(45) H(61) 108.7 no
C(47) C(48) H(62) 109.5 no
C(47) C(48) H(63) 109.5 no
C(47) C(48) H(64) 109.5 no
H(62) C(48) H(63) 109.5 no
H(62) C(48) H(64) 109.5 no
H(63) C(48) H(64) 109.5 no
C(50) C(49) H(65) 108.9 no
C(50) C(49) H(66) 108.9 no
C(58) C(49) H(65) 109.0 no
C(58) C(49) H(66) 108.9 no
H(65) C(49) H(66) 107.7 no
C(49) C(50) H(67) 109.2 no
C(49) C(50) H(68) 109.2 no
C(51) C(50) H(67) 109.2 no
C(51) C(50) H(68) 109.2 no
H(67) C(50) H(68) 107.9 no
C(51) C(52) H(69) 118.4 no
C(53) C(52) H(69) 118.4 no
C(53) C(54) H(70) 109.1 no
C(53) C(54) H(71) 109.1 no
C(55) C(54) H(70) 109.1 no
C(55) C(54) H(71) 109.1 no
H(70) C(54) H(71) 107.9 no
S(3) C(55) H(72) 108.5 no
C(54) C(55) H(72) 108.4 no
C(56) C(55) H(72) 108.4 no
C(55) C(56) H(73) 107.2 no
C(57) C(56) H(73) 107.2 no
C(62) C(56) H(73) 107.2 no
C(56) C(57) H(74) 105.7 no
C(58) C(57) H(74) 105.7 no
C(59) C(57) H(74) 105.7 no
C(57) C(59) H(75) 109.0 no
C(57) C(59) H(76) 109.1 no
C(60) C(59) H(75) 109.1 no
C(60) C(59) H(76) 109.1 no
H(75) C(59) H(76) 107.8 no
C(59) C(60) H(77) 109.4 no
C(59) C(60) H(78) 109.4 no
C(61) C(60) H(77) 109.4 no
C(61) C(60) H(78) 109.4 no
H(77) C(60) H(78) 108.0 no
C(56) C(62) H(79) 107.1 no
C(61) C(62) H(79) 107.1 no
C(63) C(62) H(79) 107.1 no
C(62) C(63) H(80) 110.8 no
C(62) C(63) H(81) 110.8 no
C(64) C(63) H(80) 110.8 no
C(64) C(63) H(81) 110.8 no
H(80) C(63) H(81) 108.9 no
C(63) C(64) H(82) 110.4 no
C(63) C(64) H(83) 110.5 no
C(65) C(64) H(82) 110.5 no
C(65) C(64) H(83) 110.4 no
H(82) C(64) H(83) 108.7 no
C(61) C(66) H(84) 109.5 no
C(61) C(66) H(85) 109.5 no
C(61) C(66) H(86) 109.5 no
H(84) C(66) H(85) 109.5 no
H(84) C(66) H(86) 109.5 no
H(85) C(66) H(86) 109.5 no
C(58) C(67) H(87) 109.5 no
C(58) C(67) H(88) 109.5 no
C(58) C(67) H(89) 109.5 no
H(87) C(67) H(88) 109.5 no
H(87) C(67) H(89) 109.5 no
H(88) C(67) H(89) 109.5 no
C(65) C(68) H(90) 110.8 no
C(65) C(68) H(91) 110.8 no
C(69) C(68) H(90) 110.8 no
C(69) C(68) H(91) 110.8 no
H(90) C(68) H(91) 108.9 no
C(68) C(69) H(92) 111.1 no
C(68) C(69) H(93) 111.1 no
C(70) C(69) H(92) 111.1 no
C(70) C(69) H(93) 111.1 no
H(92) C(69) H(93) 109.1 no
C(71) C(72) H(94) 109.5 no
C(71) C(72) H(95) 109.5 no
C(71) C(72) H(96) 109.5 no
H(94) C(72) H(95) 109.5 no
H(94) C(72) H(96) 109.5 no
H(95) C(72) H(96) 109.5 no

loop_
_geom_bond_atom_site_label_1
_geom_bond_atom_site_label_2
_geom_bond_distance
_geom_bond_publ_flag
S(1) C(7) 1.832(5) yes
S(1) C(23) 1.724(8) yes
S(2) C(31) 1.821(5) yes
S(2) C(47) 1.741(6) yes
S(3) C(55) 1.824(5) yes
S(3) C(71) 1.749(6) yes
O(1) C(22) 1.209(9) yes
O(2) C(17) 1.482(8) yes
O(2) C(22) 1.335(10) yes
O(3) C(23) 1.206(10) yes
O(4) C(3) 1.215(10) yes
O(5) C(46) 1.210(7) yes
O(6) C(41) 1.458(6) yes
O(6) C(46) 1.318(7) yes
O(7) C(47) 1.200(10) yes
O(8) C(27) 1.230(8) yes
O(9) C(70) 1.224(7) yes
O(10) C(65) 1.465(6) yes
O(10) C(70) 1.352(7) yes
O(11) C(71) 1.215(7) yes
O(12) C(51) 1.235(7) yes
C(1) C(2) 1.499(11) yes
C(1) C(10) 1.553(10) yes
C(2) C(3) 1.491(12) yes
C(3) C(4) 1.469(12) yes
C(4) C(5) 1.343(12) yes
C(5) C(6) 1.486(10) yes
C(5) C(10) 1.503(10) yes
C(6) C(7) 1.530(9) yes
C(7) C(8) 1.533(8) yes
C(8) C(9) 1.539(8) yes
C(8) C(14) 1.529(8) yes
C(9) C(10) 1.573(9) yes
C(9) C(11) 1.534(8) yes
C(10) C(19) 1.550(8) yes
C(11) C(12) 1.529(9) yes
C(12) C(13) 1.539(8) yes
C(13) C(14) 1.533(8) yes
C(13) C(17) 1.541(8) yes
C(13) C(18) 1.522(7) yes
C(14) C(15) 1.546(8) yes
C(15) C(16) 1.543(9) yes
C(16) C(17) 1.530(9) yes
C(17) C(20) 1.536(8) yes
C(20) C(21) 1.448(10) yes
C(21) C(22) 1.485(11) yes
C(23) C(24) 1.527(10) yes
C(25) C(26) 1.532(8) yes
C(25) C(34) 1.545(8) yes
C(26) C(27) 1.496(11) yes
C(27) C(28) 1.467(10) yes
C(28) C(29) 1.361(8) yes
C(29) C(30) 1.501(8) yes
C(29) C(34) 1.523(8) yes
C(30) C(31) 1.520(8) yes
C(31) C(32) 1.528(7) yes
C(32) C(33) 1.534(7) yes
C(32) C(38) 1.526(7) yes
C(33) C(34) 1.571(8) yes
C(33) C(35) 1.537(7) yes
C(34) C(43) 1.554(8) yes
C(35) C(36) 1.534(8) yes
C(36) C(37) 1.526(7) yes
C(37) C(38) 1.521(6) yes
C(37) C(41) 1.534(7) yes
C(37) C(42) 1.559(7) yes
C(38) C(39) 1.534(6) yes
C(39) C(40) 1.541(7) yes
C(40) C(41) 1.518(7) yes
C(41) C(44) 1.565(7) yes
C(44) C(45) 1.457(9) yes
C(45) C(46) 1.488(9) yes
C(47) C(48) 1.484(11) yes
C(49) C(50) 1.533(8) yes
C(49) C(58) 1.536(8) yes
C(50) C(51) 1.494(9) yes
C(51) C(52) 1.458(9) yes
C(52) C(53) 1.351(8) yes
C(53) C(54) 1.498(7) yes
C(53) C(58) 1.512(7) yes
C(54) C(55) 1.529(7) yes
C(55) C(56) 1.523(7) yes
C(56) C(57) 1.552(7) yes
C(56) C(62) 1.522(7) yes
C(57) C(58) 1.568(7) yes
C(57) C(59) 1.536(7) yes
C(58) C(67) 1.541(7) yes
C(59) C(60) 1.550(8) yes
C(60) C(61) 1.525(7) yes
C(61) C(62) 1.538(7) yes
C(61) C(65) 1.538(7) yes
C(61) C(66) 1.531(8) yes
C(62) C(63) 1.531(7) yes
C(63) C(64) 1.537(8) yes
C(64) C(65) 1.525(8) yes
C(65) C(68) 1.516(7) yes
C(68) C(69) 1.510(9) yes
C(69) C(70) 1.497(9) yes
C(71) C(72) 1.502(9) yes
C(1) H(1) 0.980 no
C(1) H(2) 0.980 no
C(2) H(3) 0.980 no
C(2) H(4) 0.980 no
C(4) H(5) 0.940 no
C(6) H(6) 0.980 no
C(6) H(7) 0.980 no
C(7) H(8) 0.990 no
C(8) H(9) 0.990 no
C(9) H(10) 0.990 no
C(11) H(11) 0.980 no
C(11) H(12) 0.980 no
C(12) H(13) 0.980 no
C(12) H(14) 0.980 no
C(14) H(15) 0.990 no
C(15) H(16) 0.980 no
C(15) H(17) 0.980 no
C(16) H(18) 0.980 no
C(16) H(19) 0.980 no
C(18) H(20) 0.970 no
C(18) H(21) 0.970 no
C(18) H(22) 0.970 no
C(19) H(23) 0.970 no
C(19) H(24) 0.970 no
C(19) H(25) 0.970 no
C(20) H(26) 0.980 no
C(20) H(27) 0.980 no
C(21) H(28) 0.980 no
C(21) H(29) 0.980 no
C(24) H(30) 0.970 no
C(24) H(31) 0.970 no
C(24) H(32) 0.970 no
C(25) H(33) 0.980 no
C(25) H(34) 0.980 no
C(26) H(35) 0.980 no
C(26) H(36) 0.980 no
C(28) H(37) 0.940 no
C(30) H(38) 0.980 no
C(30) H(39) 0.980 no
C(31) H(40) 0.990 no
C(32) H(41) 0.990 no
C(33) H(42) 0.990 no
C(35) H(43) 0.980 no
C(35) H(44) 0.980 no
C(36) H(45) 0.980 no
C(36) H(46) 0.980 no
C(38) H(47) 0.990 no
C(39) H(48) 0.980 no
C(39) H(49) 0.980 no
C(40) H(50) 0.980 no
C(40) H(51) 0.980 no
C(42) H(52) 0.970 no
C(42) H(53) 0.970 no
C(42) H(54) 0.970 no
C(43) H(55) 0.970 no
C(43) H(56) 0.970 no
C(43) H(57) 0.970 no
C(44) H(58) 0.980 no
C(44) H(59) 0.980 no
C(45) H(60) 0.980 no
C(45) H(61) 0.980 no
C(48) H(62) 0.970 no
C(48) H(63) 0.970 no
C(48) H(64) 0.970 no
C(49) H(65) 0.980 no
C(49) H(66) 0.980 no
C(50) H(67) 0.980 no
C(50) H(68) 0.980 no
C(52) H(69) 0.940 no
C(54) H(70) 0.980 no
C(54) H(71) 0.980 no
C(55) H(72) 0.990 no
C(56) H(73) 0.990 no
C(57) H(74) 0.990 no
C(59) H(75) 0.980 no
C(59) H(76) 0.980 no
C(60) H(77) 0.980 no
C(60) H(78) 0.980 no
C(62) H(79) 0.990 no
C(63) H(80) 0.980 no
C(63) H(81) 0.980 no
C(64) H(82) 0.980 no
C(64) H(83) 0.980 no
C(66) H(84) 0.970 no
C(66) H(85) 0.970 no
C(66) H(86) 0.970 no
C(67) H(87) 0.970 no
C(67) H(88) 0.970 no
C(67) H(89) 0.970 no
C(68) H(90) 0.980 no
C(68) H(91) 0.980 no
C(69) H(92) 0.980 no
C(69) H(93) 0.980 no
C(72) H(94) 0.970 no
C(72) H(95) 0.970 no
C(72) H(96) 0.970 no

loop_
_geom_torsion_atom_site_label_1
_geom_torsion_atom_site_label_2
_geom_torsion_atom_site_label_3
_geom_torsion_atom_site_label_4
_geom_torsion
C(7) S(1) C(23) O(3) -0.8(8)
C(7) S(1) C(23) C(24) -178.8(5)
C(23) S(1) C(7) C(6) -121.4(4)
C(23) S(1) C(7) C(8) 117.3(5)
C(31) S(2) C(47) O(7) -5.0(8)
C(31) S(2) C(47) C(48) 177.1(5)
C(47) S(2) C(31) C(30) -82.4(4)
C(47) S(2) C(31) C(32) 154.9(4)
C(55) S(3) C(71) O(11) 4.1(6)
C(55) S(3) C(71) C(72) -176.3(4)
C(71) S(3) C(55) C(54) -125.7(3)
C(71) S(3) C(55) C(56) 113.0(4)
C(17) O(2) C(22) O(1) -179.2(7)
C(17) O(2) C(22) C(21) 1.7(8)
C(22) O(2) C(17) C(13) -137.7(5)
C(22) O(2) C(17) C(16) 107.9(6)
C(22) O(2) C(17) C(20) -12.0(7)
C(41) O(6) C(46) O(5) -177.0(5)
C(41) O(6) C(46) C(45) 4.2(6)
C(46) O(6) C(41) C(37) -117.0(5)
C(46) O(6) C(41) C(40) 128.0(4)
C(46) O(6) C(41) C(44) 7.5(5)
C(65) O(10) C(70) O(9) 175.1(5)
C(65) O(10) C(70) C(69) -7.1(6)
C(70) O(10) C(65) C(61) -103.0(5)
C(70) O(10) C(65) C(64) 144.3(4)
C(70) O(10) C(65) C(68) 21.5(5)
C(2) C(1) C(10) C(5) 39.0(8)
C(2) C(1) C(10) C(9) 157.1(5)
C(2) C(1) C(10) C(19) -82.4(7)
C(10) C(1) C(2) C(3) -56.5(8)
C(1) C(2) C(3) O(4) -141.0(7)
C(1) C(2) C(3) C(4) 42.7(9)
O(4) C(3) C(4) C(5) 168.8(7)
C(2) C(3) C(4) C(5) -15.1(11)
C(3) C(4) C(5) C(6) 179.4(6)
C(3) C(4) C(5) C(10) -2.8(11)
C(4) C(5) C(6) C(7) 121.4(7)
C(4) C(5) C(10) C(1) -8.7(8)
C(4) C(5) C(10) C(9) -127.4(6)
C(4) C(5) C(10) C(19) 113.2(7)
C(6) C(5) C(10) C(1) 169.2(5)
C(6) C(5) C(10) C(9) 50.5(7)
C(6) C(5) C(10) C(19) -68.9(7)
C(10) C(5) C(6) C(7) -56.5(7)
C(5) C(6) C(7) S(1) -65.4(6)
C(5) C(6) C(7) C(8) 57.3(6)
S(1) C(7) C(8) C(9) 63.4(5)
S(1) C(7) C(8) C(14) -61.0(6)
C(6) C(7) C(8) C(9) -57.5(6)
C(6) C(7) C(8) C(14) 178.1(4)
C(7) C(8) C(9) C(10) 55.1(6)
C(7) C(8) C(9) C(11) -175.2(4)
C(7) C(8) C(14) C(13) 179.1(4)
C(7) C(8) C(14) C(15) -59.0(6)
C(9) C(8) C(14) C(13) 54.9(6)
C(9) C(8) C(14) C(15) 176.8(4)
C(14) C(8) C(9) C(10) -178.8(4)
C(14) C(8) C(9) C(11) -49.1(6)
C(8) C(9) C(10) C(1) -168.9(5)
C(8) C(9) C(10) C(5) -49.2(6)
C(8) C(9) C(10) C(19) 70.1(6)
C(8) C(9) C(11) C(12) 50.2(6)
C(10) C(9) C(11) C(12) -179.2(5)
C(11) C(9) C(10) C(1) 60.7(6)
C(11) C(9) C(10) C(5) -179.6(5)
C(11) C(9) C(10) C(19) -60.3(6)
C(9) C(11) C(12) C(13) -55.0(6)
C(11) C(12) C(13) C(14) 58.4(6)
C(11) C(12) C(13) C(17) 167.8(5)
C(11) C(12) C(13) C(18) -66.5(6)
C(12) C(13) C(14) C(8) -59.3(6)
C(12) C(13) C(14) C(15) 171.6(4)
C(12) C(13) C(17) O(2) 79.4(6)
C(12) C(13) C(17) C(16) -161.6(5)
C(12) C(13) C(17) C(20) -37.6(7)
C(14) C(13) C(17) O(2) -165.4(4)
C(14) C(13) C(17) C(16) -46.5(5)
C(14) C(13) C(17) C(20) 77.6(6)
C(17) C(13) C(14) C(8) 177.6(4)
C(17) C(13) C(14) C(15) 48.6(5)
C(18) C(13) C(14) C(8) 62.4(6)
C(18) C(13) C(14) C(15) -66.6(6)
C(18) C(13) C(17) O(2) -46.3(6)
C(18) C(13) C(17) C(16) 72.7(6)
C(18) C(13) C(17) C(20) -163.2(5)
C(8) C(14) C(15) C(16) -158.6(4)
C(13) C(14) C(15) C(16) -32.2(5)
C(14) C(15) C(16) C(17) 2.3(5)
C(15) C(16) C(17) O(2) 146.5(4)
C(15) C(16) C(17) C(13) 28.0(5)
C(15) C(16) C(17) C(20) -99.4(5)
O(2) C(17) C(20) C(21) 17.6(7)
C(13) C(17) C(20) C(21) 138.7(6)
C(16) C(17) C(20) C(21) -101.6(6)
C(17) C(20) C(21) C(22) -17.3(8)
C(20) C(21) C(22) O(1) -168.7(8)
C(20) C(21) C(22) O(2) 10.3(9)
C(26) C(25) C(34) C(29) 41.7(6)
C(26) C(25) C(34) C(33) 159.7(5)
C(26) C(25) C(34) C(43) -78.8(6)
C(34) C(25) C(26) C(27) -55.9(7)
C(25) C(26) C(27) O(8) -148.5(7)
C(25) C(26) C(27) C(28) 36.8(8)
O(8) C(27) C(28) C(29) -179.9(5)
C(26) C(27) C(28) C(29) -5.0(9)
C(27) C(28) C(29) C(30) 173.5(6)
C(27) C(28) C(29) C(34) -9.0(9)
C(28) C(29) C(30) C(31) 122.5(6)
C(28) C(29) C(34) C(25) -10.1(7)
C(28) C(29) C(34) C(33) -128.0(6)
C(28) C(29) C(34) C(43) 111.5(6)
C(30) C(29) C(34) C(25) 167.5(5)
C(30) C(29) C(34) C(33) 49.6(6)
C(30) C(29) C(34) C(43) -71.0(6)
C(34) C(29) C(30) C(31) -55.2(7)
C(29) C(30) C(31) S(2) -69.1(5)
C(29) C(30) C(31) C(32) 55.3(6)
S(2) C(31) C(32) C(33) 67.1(5)
S(2) C(31) C(32) C(38) -56.6(5)
C(30) C(31) C(32) C(33) -55.7(6)
C(30) C(31) C(32) C(38) -179.4(4)
C(31) C(32) C(33) C(34) 54.2(6)
C(31) C(32) C(33) C(35) -175.6(4)
C(31) C(32) C(38) C(37) -179.5(4)
C(31) C(32) C(38) C(39) -55.7(6)
C(33) C(32) C(38) C(37) 55.3(5)
C(33) C(32) C(38) C(39) 179.1(4)
C(38) C(32) C(33) C(34) 179.7(4)
C(38) C(32) C(33) C(35) -50.1(5)
C(32) C(33) C(34) C(25) -168.5(4)
C(32) C(33) C(34) C(29) -48.5(6)
C(32) C(33) C(34) C(43) 70.5(6)
C(32) C(33) C(35) C(36) 52.0(6)
C(34) C(33) C(35) C(36) -177.4(4)
C(35) C(33) C(34) C(25) 61.9(5)
C(35) C(33) C(34) C(29) -178.1(4)
C(35) C(33) C(34) C(43) -59.2(6)
C(33) C(35) C(36) C(37) -54.2(6)
C(35) C(36) C(37) C(38) 55.0(5)
C(35) C(36) C(37) C(41) 168.5(4)
C(35) C(36) C(37) C(42) -67.2(5)
C(36) C(37) C(38) C(32) -58.2(5)
C(36) C(37) C(38) C(39) 170.8(4)
C(36) C(37) C(41) O(6) 80.2(5)
C(36) C(37) C(41) C(40) -161.7(4)
C(36) C(37) C(41) C(44) -37.1(6)
C(38) C(37) C(41) O(6) -161.3(3)
C(38) C(37) C(41) C(40) -43.3(4)
C(38) C(37) C(41) C(44) 81.4(4)
C(41) C(37) C(38) C(32) 176.4(4)
C(41) C(37) C(38) C(39) 45.4(4)
C(42) C(37) C(38) C(32) 62.0(5)
C(42) C(37) C(38) C(39) -69.1(5)
C(42) C(37) C(41) O(6) -44.2(5)
C(42) C(37) C(41) C(40) 73.9(4)
C(42) C(37) C(41) C(44) -161.5(4)
C(32) C(38) C(39) C(40) -159.4(4)
C(37) C(38) C(39) C(40) -30.2(5)
C(38) C(39) C(40) C(41) 2.9(5)
C(39) C(40) C(41) O(6) 146.0(4)
C(39) C(40) C(41) C(37) 25.2(5)
C(39) C(40) C(41) C(44) -100.5(5)
O(6) C(41) C(44) C(45) -16.2(5)
C(37) C(41) C(44) C(45) 107.0(5)
C(40) C(41) C(44) C(45) -133.6(5)
C(41) C(44) C(45) C(46) 18.7(6)
C(44) C(45) C(46) O(5) 166.3(6)
C(44) C(45) C(46) O(6) -15.0(7)
C(50) C(49) C(58) C(53) 45.9(6)
C(50) C(49) C(58) C(57) 166.7(4)
C(50) C(49) C(58) C(67) -71.6(6)
C(58) C(49) C(50) C(51) -53.6(6)
C(49) C(50) C(51) O(12) -148.7(6)
C(49) C(50) C(51) C(52) 32.5(7)
O(12) C(51) C(52) C(53) 175.1(6)
C(50) C(51) C(52) C(53) -6.0(8)
C(51) C(52) C(53) C(54) 176.3(5)
C(51) C(52) C(53) C(58) -0.6(8)
C(52) C(53) C(54) C(55) 132.0(5)
C(52) C(53) C(58) C(49) -19.7(7)
C(52) C(53) C(58) C(57) -139.5(5)
C(52) C(53) C(58) C(67) 99.7(6)
C(54) C(53) C(58) C(49) 163.4(4)
C(54) C(53) C(58) C(57) 43.6(6)
C(54) C(53) C(58) C(67) -77.2(5)
C(58) C(53) C(54) C(55) -51.0(6)
C(53) C(54) C(55) S(3) -66.7(5)
C(53) C(54) C(55) C(56) 57.3(5)
S(3) C(55) C(56) C(57) 61.7(4)
S(3) C(55) C(56) C(62) -63.5(5)
C(54) C(55) C(56) C(57) -60.4(5)
C(54) C(55) C(56) C(62) 174.4(4)
C(55) C(56) C(57) C(58) 56.1(5)
C(55) C(56) C(57) C(59) -174.4(4)
C(55) C(56) C(62) C(61) 179.6(4)
C(55) C(56) C(62) C(63) -59.6(6)
C(57) C(56) C(62) C(61) 54.5(5)
C(57) C(56) C(62) C(63) 175.4(4)
C(62) C(56) C(57) C(58) -177.2(4)
C(62) C(56) C(57) C(59) -47.8(5)
C(56) C(57) C(58) C(49) -166.0(4)
C(56) C(57) C(58) C(53) -45.4(5)
C(56) C(57) C(58) C(67) 72.9(5)
C(56) C(57) C(59) C(60) 48.3(6)
C(58) C(57) C(59) C(60) 178.2(4)
C(59) C(57) C(58) C(49) 64.0(5)
C(59) C(57) C(58) C(53) -175.4(4)
C(59) C(57) C(58) C(67) -57.1(5)
C(57) C(59) C(60) C(61) -54.4(6)
C(59) C(60) C(61) C(62) 58.7(5)
C(59) C(60) C(61) C(65) 170.8(4)
C(59) C(60) C(61) C(66) -63.3(5)
C(60) C(61) C(62) C(56) -60.4(5)
C(60) C(61) C(62) C(63) 170.1(4)
C(60) C(61) C(65) O(10) 82.4(5)
C(60) C(61) C(65) C(64) -160.7(4)
C(60) C(61) C(65) C(68) -34.2(7)
C(62) C(61) C(65) O(10) -160.8(3)
C(62) C(61) C(65) C(64) -43.8(5)
C(62) C(61) C(65) C(68) 82.6(5)
C(65) C(61) C(62) C(56) 176.1(4)
C(65) C(61) C(62) C(63) 46.7(4)
C(66) C(61) C(62) C(56) 60.2(5)
C(66) C(61) C(62) C(63) -69.3(5)
C(66) C(61) C(65) O(10) -43.3(5)
C(66) C(61) C(65) C(64) 73.7(5)
C(66) C(61) C(65) C(68) -159.9(4)
C(56) C(62) C(63) C(64) -157.7(4)
C(61) C(62) C(63) C(64) -31.7(5)
C(62) C(63) C(64) C(65) 4.2(5)
C(63) C(64) C(65) O(10) 141.5(4)
C(63) C(64) C(65) C(61) 24.9(5)
C(63) C(64) C(65) C(68) -102.6(5)
O(10) C(65) C(68) C(69) -27.0(5)
C(61) C(65) C(68) C(69) 92.8(5)
C(64) C(65) C(68) C(69) -146.6(5)
C(65) C(68) C(69) C(70) 23.0(6)
C(68) C(69) C(70) O(9) 167.0(6)
C(68) C(69) C(70) O(10) -10.5(6)
